data_7226670
loop_
_publ_author_name
'Sarkar, Piyali'
'Mukhopadhyay, Chhanda'

_publ_section_title
;
 The synthesis of new 8-imino-1-one acridine derivatives catalyzed by a
 calix[4]arene mono-acid core
;
_journal_issue 24
_journal_name_full 'Green Chem.'
_journal_page_first 6556
_journal_paper_doi 10.1039/C6GC02144A
_journal_volume 18
_journal_year 2016
_chemical_formula_moiety 'C36.75 H35 Br N2 O'
_chemical_formula_sum 'C36.75 H35 Br N2 O'
_chemical_formula_weight 600.57
_chemical_name_systematic 'Ps Ai 1'
_space_group_crystal_system triclinic
_space_group_IT_number 2
_space_group_name_Hall '-P 1'
_space_group_name_H-M_alt 'P -1'
_symmetry_space_group_name_Hall '-P 1'
_symmetry_space_group_name_H-M 'P -1'
_atom_sites_solution_hydrogens geom
_atom_sites_solution_primary direct
_atom_sites_solution_secondary difmap
_audit_creation_date 2016-02-08
_audit_creation_method
;
  Olex2 1.1
  (compiled 2011.08.18 svn.r1932, GUI svn.r3819)
;
_cell_angle_alpha 95.066(6)
_cell_angle_beta 96.544(6)
_cell_angle_gamma 107.057(6)
_cell_formula_units_Z 2
_cell_length_a 9.5392(7)
_cell_length_b 12.9758(9)
_cell_length_c 13.6796(9)
_cell_measurement_reflns_used 3220
_cell_measurement_temperature 298
_cell_measurement_theta_max 70.1510
_cell_measurement_theta_min 4.5380
_cell_volume 1595.0(2)
_computing_cell_refinement
;
CrysAlisPro, Agilent Technologies,
Version 1.171.37.35 (release 13-08-2014 CrysAlis171 .NET)
(compiled Aug 13 2014,18:06:01)
;
_computing_data_collection
;
CrysAlisPro, Agilent Technologies,
Version 1.171.37.35 (release 13-08-2014 CrysAlis171 .NET)
(compiled Aug 13 2014,18:06:01)
;
_computing_data_reduction
;
CrysAlisPro, Agilent Technologies,
Version 1.171.37.35 (release 13-08-2014 CrysAlis171 .NET)
(compiled Aug 13 2014,18:06:01)
;
_computing_molecular_graphics
;
O. V. Dolomanov, L. J. Bourhis, R. J. Gildea, J. A. K. Howard and H. Puschmann,
OLEX2: a complete structure solution, refinement and analysis program.
J. Appl. Cryst. (2009). 42, 339-341.
;
_computing_publication_material
;
O. V. Dolomanov, L. J. Bourhis, R. J. Gildea, J. A. K. Howard and H. Puschmann,
OLEX2: a complete structure solution, refinement and analysis program.
J. Appl. Cryst. (2009). 42, 339-341.
;
_computing_structure_refinement
;
SHELXL, G.M. Sheldrick, Acta Cryst.
2008). A64, 112-122
;
_computing_structure_solution
;
SHELXS, G.M. Sheldrick, Acta Cryst.
(2008). A64, 112-122
;
_diffrn_ambient_temperature 298(2)
_diffrn_detector 'CCD plate'
_diffrn_detector_area_resol_mean 16.1640
_diffrn_detector_type Eos
_diffrn_measured_fraction_theta_full 0.9977
_diffrn_measured_fraction_theta_max 0.9977
_diffrn_measurement_details
;
  1 omega   -7.00   66.00   1.0000    3.9500
omega____ theta____ kappa____ phi______ frames
    -       54.0000  -57.0000  -60.0000 73

  2 omega   24.00   68.00   1.0000    3.9500
omega____ theta____ kappa____ phi______ frames
    -       54.0000 -125.0000  -60.0000 44

  3 omega   69.00  109.00   1.0000    3.9500
omega____ theta____ kappa____ phi______ frames
    -      108.0000 -111.0000   30.0000 40

  4 omega   43.00   82.00   1.0000    3.9500
omega____ theta____ kappa____ phi______ frames
    -      108.0000  -37.0000  -60.0000 39

  5 omega   67.00   93.00   1.0000    3.9500
omega____ theta____ kappa____ phi______ frames
    -      108.0000  -25.0000 -120.0000 26

  6 omega   49.00   90.00   1.0000    3.9500
omega____ theta____ kappa____ phi______ frames
    -      108.0000  -25.0000 -180.0000 41

  7 omega  120.00  178.00   1.0000    3.9500
omega____ theta____ kappa____ phi______ frames
    -      108.0000   37.0000 -180.0000 58

  8 omega  148.00  178.00   1.0000    3.9500
omega____ theta____ kappa____ phi______ frames
    -      108.0000    0.0000  -30.0000 30

  9 omega   82.00  110.00   1.0000    3.9500
omega____ theta____ kappa____ phi______ frames
    -      108.0000   37.0000 -180.0000 28

 10 omega   39.00   81.00   1.0000    3.9500
omega____ theta____ kappa____ phi______ frames
    -      108.0000  -37.0000 -120.0000 42

 11 omega   43.00  133.00   1.0000    3.9500
omega____ theta____ kappa____ phi______ frames
    -      108.0000  -77.0000 -120.0000 90

 12 omega   54.00  116.00   1.0000    3.9500
omega____ theta____ kappa____ phi______ frames
    -      108.0000 -111.0000 -120.0000 62

 13 omega   37.00  144.00   1.0000    3.9500
omega____ theta____ kappa____ phi______ frames
    -      108.0000    0.0000  -30.0000 107

 14 omega   58.00  123.00   1.0000    3.9500
omega____ theta____ kappa____ phi______ frames
    -       54.0000   57.0000   30.0000 65

 15 omega   63.00   90.00   1.0000    3.9500
omega____ theta____ kappa____ phi______ frames
    -      108.0000  -25.0000   30.0000 27

 16 omega   43.00   71.00   1.0000    3.9500
omega____ theta____ kappa____ phi______ frames
    -      108.0000  -37.0000  120.0000 28

 17 omega   39.00   95.00   1.0000    3.9500
omega____ theta____ kappa____ phi______ frames
    -      108.0000  -50.0000   60.0000 56

 18 omega   41.00   89.00   1.0000    3.9500
omega____ theta____ kappa____ phi______ frames
    -      108.0000  -37.0000  150.0000 48

 19 omega   38.00  143.00   1.0000    3.9500
omega____ theta____ kappa____ phi______ frames
    -      108.0000  -91.0000   60.0000 105

 20 omega   37.00   62.00   1.0000    3.9500
omega____ theta____ kappa____ phi______ frames
    -        0.0000   57.0000 -150.0000 25

 21 omega   36.00   91.00   1.0000    3.9500
omega____ theta____ kappa____ phi______ frames
    -      108.0000  -37.0000    0.0000 55

 22 omega   23.00  110.00   1.0000    3.9500
omega____ theta____ kappa____ phi______ frames
    -       54.0000 -125.0000  120.0000 87

 23 omega  -20.00    7.00   1.0000    3.9500
omega____ theta____ kappa____ phi______ frames
    -        0.0000   57.0000 -150.0000 27

 24 omega    4.00   83.00   1.0000    3.9500
omega____ theta____ kappa____ phi______ frames
    -       54.0000    0.0000 -180.0000 79

 25 omega    1.00   45.00   1.0000    3.9500
omega____ theta____ kappa____ phi______ frames
    -       54.0000  -57.0000 -180.0000 44

 26 omega  -30.00   25.00   1.0000    3.9500
omega____ theta____ kappa____ phi______ frames
    -        0.0000   77.0000   30.0000 55

 27 omega   38.00   69.00   1.0000    3.9500
omega____ theta____ kappa____ phi______ frames
    -        0.0000   77.0000   30.0000 31

 28 omega   29.00  105.00   1.0000    3.9500
omega____ theta____ kappa____ phi______ frames
    -       54.0000   77.0000  150.0000 76

 29 omega  -72.00  -23.00   1.0000    3.9500
omega____ theta____ kappa____ phi______ frames
    -        0.0000  160.0000  159.0000 49
;
_diffrn_measurement_device 'four-circle diffractometer'
_diffrn_measurement_device_type 'SuperNova, Dual, Cu at zero, Eos'
_diffrn_measurement_method '\w scans'
_diffrn_orient_matrix_UB_11 0.0688337000
_diffrn_orient_matrix_UB_12 0.0399131000
_diffrn_orient_matrix_UB_13 -0.0916313000
_diffrn_orient_matrix_UB_21 0.1121599000
_diffrn_orient_matrix_UB_22 0.0983870000
_diffrn_orient_matrix_UB_23 0.0664719000
_diffrn_orient_matrix_UB_31 0.1088485000
_diffrn_orient_matrix_UB_32 -0.0663875000
_diffrn_orient_matrix_UB_33 0.0157908000
_diffrn_radiation_monochromator mirror
_diffrn_radiation_probe x-ray
_diffrn_radiation_type 'Cu K\a'
_diffrn_radiation_wavelength 1.54184
_diffrn_reflns_av_R_equivalents 0.0243
_diffrn_reflns_av_unetI/netI 0.0319
_diffrn_reflns_limit_h_max 11
_diffrn_reflns_limit_h_min -8
_diffrn_reflns_limit_k_max 12
_diffrn_reflns_limit_k_min -15
_diffrn_reflns_limit_l_max 16
_diffrn_reflns_limit_l_min -16
_diffrn_reflns_number 10530
_diffrn_reflns_theta_full 70.79
_diffrn_reflns_theta_max 70.79
_diffrn_reflns_theta_min 3.28
_diffrn_source 'sealed X-ray tube'
_diffrn_source_type 'SuperNova (Cu) X-ray Source'
_exptl_absorpt_coefficient_mu 1.982
_exptl_absorpt_correction_T_max 0.673
_exptl_absorpt_correction_T_min 0.653
_exptl_absorpt_correction_type multi-scan
_exptl_absorpt_process_details
;
CrysAlisPro, Agilent Technologies,
Version 1.171.37.35 (release 13-08-2014 CrysAlis171 .NET)
(compiled Aug 13 2014,18:06:01)
Empirical absorption correction using spherical harmonics,
 implemented in SCALE3 ABSPACK scaling algorithm.
;
_exptl_crystal_colour 'clear yellowish yellow'
_exptl_crystal_colour_lustre clear
_exptl_crystal_colour_modifier yellowish
_exptl_crystal_colour_primary yellow
_exptl_crystal_density_diffrn 1.250
_exptl_crystal_density_method 'not measured'
_exptl_crystal_description needle
_exptl_crystal_F_000 625.0
_exptl_crystal_size_max 0.4
_exptl_crystal_size_mid 0.2
_exptl_crystal_size_min 0.2
_refine_diff_density_max 0.489
_refine_diff_density_min -0.663
_refine_diff_density_rms 0.054
_refine_ls_extinction_method none
_refine_ls_goodness_of_fit_ref 1.149
_refine_ls_hydrogen_treatment mixed
_refine_ls_matrix_type full
_refine_ls_number_parameters 384
_refine_ls_number_reflns 6003
_refine_ls_number_restraints 0
_refine_ls_restrained_S_all 1.149
_refine_ls_R_factor_all 0.0979
_refine_ls_R_factor_gt 0.0696
_refine_ls_shift/su_max 0.002
_refine_ls_shift/su_mean 0.000
_refine_ls_structure_factor_coef Fsqd
_refine_ls_weighting_details 'calc w=1/[\s^2^(Fo^2^)+(0.0561P)^2^+2.2031P] where P=(Fo^2^+2Fc^2^)/3'
_refine_ls_weighting_scheme calc
_refine_ls_wR_factor_gt 0.1930
_refine_ls_wR_factor_ref 0.2061
_reflns_number_gt 4266
_reflns_number_total 6003
_reflns_threshold_expression >2sigma(I)
_cod_data_source_file c6gc02144a4.cif
_cod_data_source_block ps-ai-1
_cod_depositor_comments 'Adding full bibliography for 7226670.cif.'
_cod_original_cell_volume 1594.95(19)
_cod_database_code 7226670
_chemical_oxdiff_formula 'C12 H24 N12 O6'
_exptl_crystal_f_000' 625.11
_reflns_odcompleteness_completeness 99.77
_reflns_odcompleteness_iscentric 1
_reflns_odcompleteness_theta 66.97

loop_
_space_group_symop_id
_space_group_symop_operation_xyz
1 'x, y, z'
2 '-x, -y, -z'

loop_
_atom_site_label
_atom_site_type_symbol
_atom_site_fract_x
_atom_site_fract_y
_atom_site_fract_z
_atom_site_U_iso_or_equiv
_atom_site_adp_type
_atom_site_occupancy
_atom_site_symmetry_multiplicity
_atom_site_calc_flag
_atom_site_refinement_flags
Br1 Br 0.32484(9) 0.65221(7) 0.00240(7) 0.1259(4) Uani 1 1 d .
N1 N -0.2772(4) 0.6778(3) -0.3009(3) 0.0644(9) Uani 1 1 d .
N2 N -0.0124(4) 1.0539(3) -0.2729(3) 0.0605(9) Uani 1 1 d .
C3 C -0.1397(4) 0.8636(3) -0.2821(3) 0.0539(9) Uani 1 1 d .
C4 C -0.0125(4) 0.8331(3) -0.3201(3) 0.0568(10) Uani 1 1 d .
H4 H -0.0543 0.7750 -0.3758 0.068 Uiso 1 1 calc R
O5 O 0.1780(4) 0.8174(3) -0.4596(3) 0.0932(12) Uani 1 1 d .
C6 C -0.1322(4) 0.9670(3) -0.2544(3) 0.0556(10) Uani 1 1 d .
C7 C -0.2490(5) 0.9993(4) -0.2059(4) 0.0685(12) Uani 1 1 d .
H7A H -0.3107 1.0226 -0.2550 0.082 Uiso 1 1 calc R
H7B H -0.2013 1.0606 -0.1550 0.082 Uiso 1 1 calc R
C8 C -0.3995(5) 0.8070(4) -0.2351(4) 0.0672(12) Uani 1 1 d .
H8A H -0.4616 0.8204 -0.2908 0.081 Uiso 1 1 calc R
H8B H -0.4597 0.7470 -0.2059 0.081 Uiso 1 1 calc R
C9 C 0.0859(4) 1.0328(3) -0.3335(3) 0.0583(10) Uani 1 1 d .
C10 C -0.2733(4) 0.7749(3) -0.2729(3) 0.0575(10) Uani 1 1 d .
C11 C 0.0713(4) 0.7897(3) -0.2412(3) 0.0574(10) Uani 1 1 d .
C12 C -0.0033(5) 1.1642(3) -0.2359(3) 0.0623(11) Uani 1 1 d .
C13 C 0.3226(5) 1.1119(4) -0.4067(3) 0.0651(11) Uani 1 1 d .
C14 C 0.2202(5) 0.7062(4) -0.0968(4) 0.0772(13) Uani 1 1 d .
C15 C 0.0862(4) 0.9308(3) -0.3595(3) 0.0588(10) Uani 1 1 d .
C16 C 0.1719(5) 0.7935(4) -0.0706(4) 0.0736(13) Uani 1 1 d .
H16 H 0.1880 0.8242 -0.0047 0.088 Uiso 1 1 calc R
C17 C 0.1850(5) 1.1302(4) -0.3714(4) 0.0696(12) Uani 1 1 d .
H17A H 0.2158 1.1910 -0.3189 0.084 Uiso 1 1 calc R
H17B H 0.1280 1.1499 -0.4260 0.084 Uiso 1 1 calc R
C18 C -0.3473(5) 0.9071(3) -0.1589(3) 0.0624(11) Uani 1 1 d .
C19 C 0.0998(5) 0.8349(4) -0.1426(3) 0.0626(11) Uani 1 1 d .
H19 H 0.0694 0.8948 -0.1247 0.075 Uiso 1 1 calc R
C20 C 0.1965(6) 0.6605(4) -0.1932(5) 0.0820(15) Uani 1 1 d .
H20 H 0.2301 0.6020 -0.2107 0.098 Uiso 1 1 calc R
C21 C -0.5249(5) 0.5670(4) -0.3737(4) 0.0757(13) Uani 1 1 d .
H21 H -0.5151 0.6052 -0.4282 0.091 Uiso 1 1 calc R
C22 C -0.4097(5) 0.5921(3) -0.2976(4) 0.0653(11) Uani 1 1 d .
C23 C 0.1790(5) 0.9100(4) -0.4310(4) 0.0709(12) Uani 1 1 d .
C24 C -0.0808(5) 1.2203(4) -0.2884(4) 0.0718(13) Uani 1 1 d .
H24 H -0.1352 1.1887 -0.3501 0.086 Uiso 1 1 calc R
C25 C -0.4803(6) 0.9410(4) -0.1302(5) 0.0889(17) Uani 1 1 d .
H25A H -0.4451 1.0095 -0.0884 0.133 Uiso 1 1 calc R
H25B H -0.5384 0.8868 -0.0952 0.133 Uiso 1 1 calc R
H25C H -0.5403 0.9478 -0.1891 0.133 Uiso 1 1 calc R
C26 C 0.2740(6) 1.0057(4) -0.4734(4) 0.0854(16) Uani 1 1 d .
H26A H 0.3616 0.9888 -0.4902 0.102 Uiso 1 1 calc R
H26B H 0.2190 1.0146 -0.5346 0.102 Uiso 1 1 calc R
C27 C 0.1226(6) 0.7015(4) -0.2642(4) 0.0733(13) Uani 1 1 d .
H27 H 0.1061 0.6695 -0.3298 0.088 Uiso 1 1 calc R
C28 C -0.6572(5) 0.4848(4) -0.3713(4) 0.0800(15) Uani 1 1 d .
C29 C -0.4218(6) 0.5330(4) -0.2185(4) 0.0825(14) Uani 1 1 d .
H29 H -0.3427 0.5473 -0.1676 0.099 Uiso 1 1 calc R
C30 C 0.3969(6) 1.2039(4) -0.4628(4) 0.0881(16) Uani 1 1 d .
H30A H 0.3290 1.2067 -0.5192 0.132 Uiso 1 1 calc R
H30B H 0.4833 1.1915 -0.4848 0.132 Uiso 1 1 calc R
H30C H 0.4253 1.2715 -0.4199 0.132 Uiso 1 1 calc R
C31 C -0.5525(7) 0.4521(4) -0.2155(5) 0.0955(18) Uani 1 1 d .
H31 H -0.5617 0.4129 -0.1616 0.115 Uiso 1 1 calc R
C32 C -0.6679(6) 0.4292(4) -0.2907(5) 0.0893(17) Uani 1 1 d .
H32 H -0.7553 0.3749 -0.2871 0.107 Uiso 1 1 calc R
C33 C -0.0792(7) 1.3243(4) -0.2505(5) 0.0930(18) Uani 1 1 d .
C34 C 0.0038(8) 1.3665(5) -0.1589(6) 0.104(2) Uani 1 1 d .
H34 H 0.0054 1.4351 -0.1317 0.125 Uiso 1 1 calc R
C35 C -0.2636(6) 0.8850(5) -0.0662(4) 0.0839(15) Uani 1 1 d .
H35A H -0.1780 0.8665 -0.0827 0.126 Uiso 1 1 calc R
H35B H -0.3269 0.8257 -0.0392 0.126 Uiso 1 1 calc R
H35C H -0.2327 0.9488 -0.0181 0.126 Uiso 1 1 calc R
C36 C 0.0794(6) 1.2098(4) -0.1455(4) 0.0808(14) Uani 1 1 d .
H36 H 0.1324 1.1714 -0.1109 0.097 Uiso 1 1 calc R
C37 C 0.0844(8) 1.3129(5) -0.1053(5) 0.104(2) Uani 1 1 d .
C38 C 0.4309(6) 1.1079(6) -0.3187(5) 0.121(3) Uani 1 1 d .
H38A H 0.4606 1.1759 -0.2763 0.182 Uiso 1 1 calc R
H38B H 0.5165 1.0948 -0.3414 0.182 Uiso 1 1 calc R
H38C H 0.3845 1.0503 -0.2824 0.182 Uiso 1 1 calc R
C41 C -0.7843(7) 0.4603(6) -0.4553(5) 0.120(2) Uani 1 1 d .
H41A H -0.8011 0.5270 -0.4706 0.180 Uiso 1 1 calc R
H41B H -0.8722 0.4137 -0.4359 0.180 Uiso 1 1 calc R
H41C H -0.7604 0.4248 -0.5128 0.180 Uiso 1 1 calc R
C1 C -0.1608(11) 1.3850(7) -0.3038(9) 0.084(3) Uani 0.50 1 d P
C2 C 0.152(3) 1.3675(18) -0.0186(17) 0.099(8) Uani 0.25 1 d P

loop_
_atom_site_aniso_label
_atom_site_aniso_U_11
_atom_site_aniso_U_22
_atom_site_aniso_U_33
_atom_site_aniso_U_23
_atom_site_aniso_U_13
_atom_site_aniso_U_12
Br1 0.1208(6) 0.1441(7) 0.1390(7) 0.0676(6) 0.0277(5) 0.0635(5)
N1 0.058(2) 0.051(2) 0.076(2) 0.0047(17) 0.0229(18) 0.0000(16)
N2 0.0573(19) 0.0456(18) 0.076(2) 0.0071(16) 0.0316(17) 0.0039(15)
C3 0.047(2) 0.049(2) 0.062(2) 0.0086(18) 0.0190(18) 0.0042(16)
C4 0.053(2) 0.047(2) 0.065(2) 0.0020(18) 0.0220(19) 0.0041(17)
O5 0.117(3) 0.072(2) 0.104(3) 0.0137(19) 0.065(2) 0.030(2)
C6 0.050(2) 0.051(2) 0.064(2) 0.0118(18) 0.0230(18) 0.0059(17)
C7 0.063(3) 0.058(2) 0.091(3) 0.020(2) 0.038(2) 0.016(2)
C8 0.051(2) 0.063(3) 0.085(3) 0.015(2) 0.025(2) 0.0059(19)
C9 0.051(2) 0.056(2) 0.064(2) 0.0079(19) 0.0232(19) 0.0049(18)
C10 0.052(2) 0.054(2) 0.062(2) 0.0100(19) 0.0179(18) 0.0036(18)
C11 0.051(2) 0.042(2) 0.076(3) 0.0036(18) 0.029(2) 0.0033(16)
C12 0.063(2) 0.046(2) 0.074(3) 0.006(2) 0.034(2) 0.0030(19)
C13 0.053(2) 0.073(3) 0.074(3) 0.029(2) 0.025(2) 0.016(2)
C14 0.068(3) 0.071(3) 0.099(4) 0.030(3) 0.029(3) 0.019(2)
C15 0.055(2) 0.053(2) 0.067(3) 0.0091(19) 0.027(2) 0.0082(18)
C16 0.061(3) 0.082(3) 0.077(3) 0.007(3) 0.019(2) 0.016(2)
C17 0.064(3) 0.062(3) 0.084(3) 0.020(2) 0.035(2) 0.009(2)
C18 0.056(2) 0.054(2) 0.079(3) 0.016(2) 0.032(2) 0.0098(19)
C19 0.055(2) 0.057(2) 0.074(3) 0.001(2) 0.016(2) 0.0148(19)
C20 0.092(4) 0.056(3) 0.107(4) 0.015(3) 0.036(3) 0.028(3)
C21 0.072(3) 0.065(3) 0.080(3) 0.008(2) 0.028(3) -0.002(2)
C22 0.062(3) 0.049(2) 0.078(3) 0.002(2) 0.026(2) 0.0028(19)
C23 0.075(3) 0.067(3) 0.077(3) 0.015(2) 0.036(2) 0.020(2)
C24 0.068(3) 0.055(3) 0.092(3) 0.012(2) 0.032(3) 0.011(2)
C25 0.077(3) 0.078(3) 0.124(5) 0.023(3) 0.060(3) 0.021(3)
C26 0.088(3) 0.080(3) 0.102(4) 0.026(3) 0.058(3) 0.027(3)
C27 0.086(3) 0.055(3) 0.083(3) 0.005(2) 0.032(3) 0.021(2)
C28 0.066(3) 0.063(3) 0.097(4) -0.013(3) 0.026(3) 0.000(2)
C29 0.077(3) 0.068(3) 0.099(4) 0.022(3) 0.023(3) 0.010(2)
C30 0.079(3) 0.083(3) 0.106(4) 0.030(3) 0.049(3) 0.011(3)
C31 0.096(4) 0.068(3) 0.122(5) 0.031(3) 0.041(4) 0.009(3)
C32 0.081(4) 0.052(3) 0.127(5) 0.006(3) 0.049(4) -0.003(2)
C33 0.092(4) 0.059(3) 0.130(5) 0.014(3) 0.059(4) 0.010(3)
C34 0.124(5) 0.051(3) 0.135(6) 0.004(4) 0.077(5) 0.005(3)
C35 0.086(3) 0.089(4) 0.076(3) 0.013(3) 0.031(3) 0.019(3)
C36 0.090(3) 0.065(3) 0.076(3) 0.010(2) 0.029(3) 0.000(3)
C37 0.135(5) 0.064(3) 0.095(4) -0.006(3) 0.054(4) -0.009(4)
C38 0.069(4) 0.157(7) 0.130(6) 0.065(5) 0.001(4) 0.015(4)
C41 0.078(4) 0.125(5) 0.125(5) -0.022(4) 0.014(4) -0.006(4)
C1 0.077(6) 0.050(5) 0.140(10) 0.029(6) 0.026(6) 0.034(5)
C2 0.100(16) 0.077(14) 0.085(14) -0.024(11) 0.032(12) -0.023(12)

loop_
_atom_type_symbol
_atom_type_description
_atom_type_scat_dispersion_real
_atom_type_scat_dispersion_imag
_atom_type_scat_source
C C 0.0192 0.0096 'International Tables Vol C Tables 4.2.6.8 and 6.1.1.4'
H H 0.0000 0.0000 'International Tables Vol C Tables 4.2.6.8 and 6.1.1.4'
Br Br -0.6740 1.3301 'International Tables Vol C Tables 4.2.6.8 and 6.1.1.4'
N N 0.0326 0.0184 'International Tables Vol C Tables 4.2.6.8 and 6.1.1.4'
O O 0.0524 0.0338 'International Tables Vol C Tables 4.2.6.8 and 6.1.1.4'

loop_
_geom_angle_atom_site_label_1
_geom_angle_atom_site_label_2
_geom_angle_atom_site_label_3
_geom_angle
C10 N1 C22 118.4(4)
C6 N2 C12 119.0(3)
C9 N2 C6 119.5(3)
C9 N2 C12 121.3(3)
C6 C3 C4 122.3(3)
C6 C3 C10 119.9(4)
C10 C3 C4 117.8(3)
C3 C4 C11 111.4(3)
C3 C4 C15 109.0(3)
C11 C4 C15 112.9(3)
N2 C6 C7 115.6(3)
C3 C6 N2 120.8(3)
C3 C6 C7 123.6(3)
C6 C7 C18 113.0(4)
C18 C8 C10 113.0(4)
N2 C9 C17 116.1(4)
C15 C9 N2 121.0(3)
C15 C9 C17 122.9(4)
N1 C10 C3 118.2(4)
N1 C10 C8 124.7(4)
C3 C10 C8 117.0(4)
C19 C11 C4 121.7(4)
C19 C11 C27 116.7(4)
C27 C11 C4 121.6(4)
C24 C12 N2 120.7(4)
C36 C12 N2 118.7(5)
C36 C12 C24 120.5(5)
C26 C13 C17 107.6(4)
C26 C13 C30 110.2(4)
C26 C13 C38 110.2(5)
C30 C13 C17 110.1(4)
C38 C13 C17 109.8(4)
C38 C13 C30 108.9(4)
C16 C14 Br1 119.3(4)
C20 C14 Br1 120.2(4)
C20 C14 C16 120.6(5)
C9 C15 C4 122.6(3)
C9 C15 C23 119.7(4)
C23 C15 C4 117.6(4)
C19 C16 C14 119.5(5)
C9 C17 C13 114.2(4)
C7 C18 C25 108.5(4)
C8 C18 C7 107.8(4)
C8 C18 C25 110.4(4)
C8 C18 C35 110.4(4)
C35 C18 C7 111.2(4)
C35 C18 C25 108.6(4)
C16 C19 C11 121.7(4)
C14 C20 C27 119.4(5)
C22 C21 C28 121.3(5)
C21 C22 N1 120.2(4)
C21 C22 C29 119.4(4)
C29 C22 N1 120.3(5)
O5 C23 C15 121.6(4)
O5 C23 C26 120.1(4)
C15 C23 C26 118.2(4)
C12 C24 C33 120.9(5)
C13 C26 C23 115.3(4)
C20 C27 C11 122.1(5)
C21 C28 C41 120.3(6)
C32 C28 C21 118.0(5)
C32 C28 C41 121.6(5)
C22 C29 C31 119.4(6)
C32 C31 C29 120.7(6)
C31 C32 C28 121.0(5)
C24 C33 C1 122.2(8)
C34 C33 C24 116.6(6)
C34 C33 C1 121.2(7)
C37 C34 C33 123.7(6)
C12 C36 C37 120.4(6)
C34 C37 C36 117.8(6)
C2 C37 C34 113.3(14)
C2 C37 C36 128.8(15)

loop_
_geom_bond_atom_site_label_1
_geom_bond_atom_site_label_2
_geom_bond_distance
Br1 C14 1.897(5)
N1 C10 1.274(5)
N1 C22 1.425(5)
N2 C6 1.414(5)
N2 C9 1.388(5)
N2 C12 1.450(5)
C3 C4 1.512(5)
C3 C6 1.341(5)
C3 C10 1.471(5)
C4 C11 1.515(6)
C4 C15 1.524(5)
O5 C23 1.228(5)
C6 C7 1.501(6)
C7 C18 1.529(5)
C8 C10 1.513(6)
C8 C18 1.512(6)
C9 C15 1.341(6)
C9 C17 1.513(5)
C11 C19 1.385(6)
C11 C27 1.396(6)
C12 C24 1.371(7)
C12 C36 1.369(7)
C13 C17 1.523(6)
C13 C26 1.501(7)
C13 C30 1.519(6)
C13 C38 1.510(7)
C14 C16 1.376(7)
C14 C20 1.363(8)
C15 C23 1.450(6)
C16 C19 1.374(7)
C18 C25 1.538(6)
C18 C35 1.515(7)
C20 C27 1.370(7)
C21 C22 1.366(7)
C21 C28 1.399(6)
C22 C29 1.377(7)
C23 C26 1.512(6)
C24 C33 1.397(7)
C28 C32 1.368(8)
C28 C41 1.511(8)
C29 C31 1.382(7)
C31 C32 1.361(8)
C33 C34 1.377(9)
C33 C1 1.446(11)
C34 C37 1.373(10)
C36 C37 1.385(8)
C37 C2 1.32(2)
